data_7158380
loop_
_publ_author_name
'Fuller, Rebecca O.'
'Taylor, Madeleine R.'
'Duggin, Margot'
'Bissember, Alex C.'
'Canty, Allan J.'
'Judd, Martyna M.'
'Cox, Nicholas'
'Moggach, Stephen A.'
'Turner, Gemma F.'

_publ_section_title
;
 Enhanced synthesis of oxo-verdazyl radicals bearing sterically-and
 electronically-diverse C3-substituents.
;
_journal_issue 46
_journal_name_full 'Organic &amp; biomolecular chemistry'
_journal_page_first 10120
_journal_page_last 10138
_journal_paper_doi 10.1039/d1ob01946e
_journal_volume 19
_journal_year 2021
_chemical_formula_moiety 'C19 H22 N4 O3'
_chemical_formula_sum 'C19 H22 N4 O3'
_chemical_formula_weight 354.40
_chemical_name_common 1,5-bis(2-methoxybenzyl)-2,4-dimethyl-carbohydrazide
_chemical_name_systematic 1,5-bis(2-methoxybenzyl)-2,4-dimethyl-carbohydrazide
_space_group_crystal_system triclinic
_space_group_IT_number 2
_space_group_name_Hall '-P 1'
_space_group_name_H-M_alt 'P -1'
_atom_sites_solution_hydrogens geom
_atom_sites_solution_primary dual
_audit_creation_date 2020-09-04
_audit_creation_method
;
Olex2 1.3
(compiled 2020.07.31 svn.rc2a77460 for OlexSys, GUI svn.r6145)
;
_audit_update_record
;
2021-09-30 deposited with the CCDC.	2021-11-01 downloaded from the CCDC.
;
_cell_angle_alpha 108.084(4)
_cell_angle_beta 100.023(3)
_cell_angle_gamma 101.754(3)
_cell_formula_units_Z 2
_cell_length_a 8.5045(3)
_cell_length_b 9.7970(4)
_cell_length_c 11.9453(5)
_cell_measurement_reflns_used 10860
_cell_measurement_temperature 100.0(3)
_cell_measurement_theta_max 73.0060
_cell_measurement_theta_min 4.9460
_cell_volume 895.65(7)
_computing_cell_refinement 'CrysAlisPro 1.171.40.53 (Rigaku OD, 2019)'
_computing_data_collection 'CrysAlisPro 1.171.40.53 (Rigaku OD, 2019)'
_computing_data_reduction 'CrysAlisPro 1.171.40.53 (Rigaku OD, 2019)'
_computing_molecular_graphics 'Olex2 1.3 (Dolomanov et al., 2009)'
_computing_publication_material 'Olex2 1.3 (Dolomanov et al., 2009)'
_computing_structure_refinement 'SHELXL 2018/3 (Sheldrick, 2015)'
_computing_structure_solution 'SHELXT 2018/2 (Sheldrick, 2018)'
_diffrn_ambient_environment N~2~
_diffrn_ambient_temperature 100.0(3)
_diffrn_detector 'CCD plate'
_diffrn_detector_area_resol_mean 10.0000
_diffrn_detector_type HyPix
_diffrn_measured_fraction_theta_full 0.997
_diffrn_measured_fraction_theta_max 0.955
_diffrn_measurement_details
;
List of Runs (angles in degrees, time in seconds):

  # Type    Start    End  Width  t~exp~   \w     \q     \k     \f   Frames
#--------------------------------------------------------------------------
  1  \w     24.00 118.00   0.50    0.24    --   46.20  77.00  60.00  188
  2  \w     90.00 176.00   0.50    1.00    --  102.41  37.00 116.00  172
  3  \w    141.00 167.00   0.50    1.00    --  102.41  45.00  60.00   52
  4  \w     80.00 105.00   0.50    1.00    --  102.41 -94.00   0.00   50
  5  \w     76.00 111.00   0.50    1.00    --  102.41-125.00  30.00   70
  6  \w     45.00 103.00   0.50    1.00    --  102.41 -94.00 150.00  116
  7  \w     40.00  88.00   0.50    1.00    --  102.41 -77.00  90.00   96
  8  \w     39.00 116.00   0.50    1.00    --  102.41-130.00 -17.13  154
  9  \w     58.00  99.00   0.50    1.00    --  102.41 -94.00-120.00   82
 10  \w     30.00  82.00   0.50    1.00    --  102.41 -77.00 -30.00  104
 11  \w     30.00  99.00   0.50    1.00    --  102.41 -94.00  60.00  138
 12  \w     34.00  72.00   0.50    1.00    --  102.41 -94.00   0.00   76
 13  \w     34.00 119.00   0.50    0.24    --   46.20  37.00 116.00  170
 14  \w     38.00 135.00   0.50    0.24    --   62.00  79.00  -8.53  194
 15  \w     41.00 135.00   0.50    0.24    --   62.00  72.00-119.49  188
 16  \w     42.00 129.00   0.50    0.24    --   66.00  79.00-104.43  174
 17  \w     34.00 119.00   0.50    0.24    --   46.20  38.00-180.00  170
 18  \w     36.00 131.00   0.50    0.24    --   58.00  75.00 -59.23  190
 19  \w     39.00 135.00   0.50    0.24    --   62.00  78.00  84.23  192
 20  \w     43.00  69.00   0.50    0.24    --   66.00  77.00 -51.75   52
 21  \w     43.00  69.00   0.50    0.24    --   66.00  78.00 -27.99   52
 22  \w     34.00 131.00   0.50    0.24    --   58.00  79.00  45.05  194
 23  \w     39.00 135.00   0.50    0.24    --   62.00  77.00 142.37  192
 24  \w     44.00  70.00   0.50    0.24    --   66.00  77.00 116.12   52
 25  \w     26.00 122.00   0.50    0.24    --   50.00  80.00 125.72  192
 26  \w     35.00 131.00   0.50    0.24    --   58.00  77.00 159.06  192
 27  \w     24.00 118.00   0.50    0.24    --   46.20  77.00   0.00  188
 28  \w     24.00 118.00   0.50    0.24    --   46.20  77.00-120.00  188
 29  \w     24.00 118.00   0.50    0.24    --   46.20  77.00 -90.00  188
 30  \w     24.00 118.00   0.50    0.24    --   46.20  77.00-180.00  188
 31  \w     34.00 131.00   0.50    0.24    --   58.00  79.00-164.01  194
 32  \w      7.00  34.00   0.50    0.24    --   38.00  94.00 -33.48   54
 33  \w    -21.00  34.00   0.50    0.24    --   10.00  94.00 -26.81  110
 34  \w    -17.00  14.00   0.50    0.24    --   18.00 102.00 -90.74   62
 35  \w     10.00  43.00   0.50    0.24    --   38.00  88.00 106.31   66
 36  \w    -42.00  27.00   0.50    0.24    --  -46.20  37.00 116.00  138
 37  \w    -27.00  42.00   0.50    0.24    --   46.20 -37.00 -39.00  138
 38  \w    -25.00  69.00   0.50    0.24    --   46.20 -77.00-180.00  188
 39  \w     13.00  94.00   0.50    0.24    --   46.20-125.00-180.00  162
 40  \w    -65.00 -36.00   0.50    1.00    -- -102.41  61.00  30.00   58
 41  \w    -76.00 -50.00   0.50    1.00    -- -102.41 125.00  60.00   52
 42  \w    -69.00 -42.00   0.50    1.00    -- -102.41 125.00 150.00   54
 43  \w   -109.00 -81.00   0.50    1.00    -- -102.41 125.00  60.00   56
 44  \w   -111.00 -85.00   0.50    1.00    -- -102.41 125.00 150.00   52
 45  \w   -119.00 -34.00   0.50    0.24    --  -46.20 -37.00 -39.00  170
 46  \w    -80.00 -54.00   0.50    0.24    --  -74.00 -69.00  67.49   52
 47  \w    -77.00 -51.00   0.50    0.24    --  -74.00 -78.00  14.23   52
 48  \w    -82.00 -56.00   0.50    0.24    --  -74.00 -66.00  34.64   52
 49  \w    -85.00 -59.00   0.50    0.24    --  -74.00 -62.00  13.00   52
 50  \w    -86.00 -61.00   0.50    1.00    --  -82.00 -73.00  34.68   50
 51  \w    -92.00 -65.00   0.50    1.00    --  -82.00 -64.00  42.09   54
 52  \w    -90.00 -64.00   0.50    1.00    --  -82.00 -64.00  86.87   52
 53  \w    -85.00 -59.00   0.50    0.24    --  -74.00 -60.00 141.93   52
 54  \w    -82.00 -56.00   0.50    1.00    --  -78.00 -75.00 154.76   52
 55  \w    -87.00 -61.00   0.50    1.00    --  -82.00 -72.00 134.80   52
 56  \w    -90.00 -65.00   0.50    1.00    --  -86.00 -72.00 163.20   50
 57  \w    -94.00 -65.00   0.50    1.00    --  -82.00 -61.00 173.61   58
 58  \w    -93.00 -67.00   0.50    1.00    --  -90.00 -79.00 101.69   52
 59  \w   -108.00 -80.00   0.50    1.00    --  -90.00 -64.00  20.06   56
 60  \w    -95.00 -69.00   0.50    1.00    --  -90.00 -73.00   2.34   52
 61  \w    -93.00 -68.00   0.50    1.00    --  -90.00 -74.00 -39.25   50
 62  \w    -98.00 -64.00   0.50    1.00    --  -78.00 -58.00 -63.84   68
 63  \w    -87.00 -62.00   0.50    1.00    --  -78.00 -59.00-111.11   50
 64  \w    -92.00 -67.00   0.50    1.00    --  -82.00 -61.00-138.41   50
 65  \w    -93.00 -62.00   0.50    1.00    --  -82.00 -71.00-104.07   62
 66  \w    -94.00 -68.00   0.50    1.00    --  -86.00 -65.00-151.40   52
 67  \w   -106.00 -75.00   0.50    1.00    --  -94.00 -67.00 -64.48   62
 68  \w   -104.00 -68.00   0.50    1.00    --  -90.00 -74.00  -8.16   72
 69  \w   -103.00 -77.00   0.50    1.00    --  -94.00 -64.00  30.81   52
 70  \w   -113.00 -83.00   0.50    1.00    -- -102.41 -69.00  28.56   60
 71  \w   -114.00 -80.00   0.50    1.00    -- -102.41 -77.00 -60.00   68
 72  \w   -109.00 -80.00   0.50    1.00    -- -102.41 -77.00 -90.00   58
 73  \w   -115.00 -72.00   0.50    1.00    --  -94.00 -76.00-115.70   86
 74  \w   -126.00 -31.00   0.50    0.24    --  -54.00 -78.00-126.47  190
 75  \w   -123.00 -83.00   0.50    1.00    -- -102.41 -76.00 -11.82   80
 76  \w   -139.00 -79.00   0.50    1.00    --  -94.00 -58.00-108.60  120
 77  \w   -134.00 -72.00   0.50    1.00    --  -94.00 -76.00-160.20  124
 78  \w   -151.00-125.00   0.50    1.00    --  -90.00 -74.00  -8.16   52
 79  \w   -130.00 -79.00   0.50    1.00    --  -94.00 -61.00   3.82  102
 80  \w   -129.00 -82.00   0.50    1.00    -- -102.41 -70.00  91.45   94
 81  \w   -101.00 -69.00   0.50    1.00    --  -90.00 -72.00 143.10   64
 82  \w   -113.00 -73.00   0.50    1.00    --  -94.00 -72.00 169.78   80
 83  \w   -113.00 -71.00   0.50    1.00    --  -94.00 -76.00 138.58   84
 84  \w   -139.00 -47.00   0.50    0.24    --  -66.00 -67.00 164.08  184
 85  \w   -158.00-100.00   0.50    1.00    --  -86.00 -72.00 163.20  116
 86  \w   -160.00-123.00   0.50    1.00    --  -90.00 -79.00 101.69   74
 87  \w   -162.00-112.00   0.50    1.00    --  -90.00 -64.00  20.06  100
 88  \w   -161.00-116.00   0.50    1.00    --  -90.00 -74.00 -39.25   90
 89  \w   -167.00-115.00   0.50    1.00    --  -94.00 -67.00 -64.48  104
 90  \w   -167.00-121.00   0.50    1.00    --  -94.00 -76.00-115.70   92
 91  \w   -156.00 -77.00   0.50    1.00    --  -94.00 -63.00-155.74  158
 92  \w   -175.00 -90.00   0.50    1.00    -- -102.41 -37.00 -39.00  170
 93  \w   -173.00-130.00   0.50    1.00    -- -102.41 -76.00 -11.82   86
 94  \w   -174.00-115.00   0.50    1.00    -- -102.41 -77.00 -90.00  118
 95  \w   -174.00-117.00   0.50    1.00    -- -102.41 -69.00  28.56  114
 96  \w   -163.00-118.00   0.50    1.00    --  -94.00 -76.00 138.58   90
 97  \w   -175.00-134.00   0.50    1.00    -- -102.41 -70.00  91.45   82
 98  \w   -167.00 -83.00   0.50    1.00    -- -102.41 -69.00  69.43  168
 99  \w   -173.00-138.00   0.50    1.00    -- -102.41 -77.00 -60.00   70
100  \w   -105.00 -37.00   0.50    1.00    -- -102.41  77.00 -90.00  136
;
_diffrn_measurement_device 'four-circle diffractometer'
_diffrn_measurement_device_type 'XtaLAB Synergy'
_diffrn_measurement_method '\w scans'
_diffrn_orient_matrix_type 'CrysAlisPro convention (1999,Acta A55,543-557)'
_diffrn_orient_matrix_UB_11 -0.1807026000
_diffrn_orient_matrix_UB_12 -0.0038875000
_diffrn_orient_matrix_UB_13 -0.0513994000
_diffrn_orient_matrix_UB_21 -0.0512697000
_diffrn_orient_matrix_UB_22 -0.1716119000
_diffrn_orient_matrix_UB_23 -0.0406752000
_diffrn_orient_matrix_UB_31 -0.0365037000
_diffrn_orient_matrix_UB_32 0.0119366000
_diffrn_orient_matrix_UB_33 0.1240538000
_diffrn_radiation_monochromator mirror
_diffrn_radiation_probe x-ray
_diffrn_radiation_type 'Cu K\a'
_diffrn_radiation_wavelength 1.54184
_diffrn_reflns_av_R_equivalents 0.1264
_diffrn_reflns_av_unetI/netI 0.0481
_diffrn_reflns_Laue_measured_fraction_full 0.997
_diffrn_reflns_Laue_measured_fraction_max 0.955
_diffrn_reflns_limit_h_max 10
_diffrn_reflns_limit_h_min -10
_diffrn_reflns_limit_k_max 12
_diffrn_reflns_limit_k_min -12
_diffrn_reflns_limit_l_max 14
_diffrn_reflns_limit_l_min -13
_diffrn_reflns_number 31657
_diffrn_reflns_point_group_measured_fraction_full 0.997
_diffrn_reflns_point_group_measured_fraction_max 0.955
_diffrn_reflns_theta_full 67.684
_diffrn_reflns_theta_max 75.621
_diffrn_reflns_theta_min 4.026
_diffrn_source 'micro-focus sealed X-ray tube'
_diffrn_source_type 'PhotonJet (Cu) X-ray Source'
_exptl_absorpt_coefficient_mu 0.743
_exptl_absorpt_correction_T_max 1.00000
_exptl_absorpt_correction_T_min 0.49823
_exptl_absorpt_correction_type multi-scan
_exptl_absorpt_process_details
;
CrysAlisPro 1.171.40.53 (Rigaku Oxford Diffraction, 2019)
Empirical absorption correction using spherical harmonics,
 implemented in SCALE3 ABSPACK scaling algorithm.
;
_exptl_crystal_colour 'clear light colourless'
_exptl_crystal_density_diffrn 1.314
_exptl_crystal_description block
_exptl_crystal_F_000 376
_exptl_crystal_size_max 0.163
_exptl_crystal_size_mid 0.093
_exptl_crystal_size_min 0.062
_refine_diff_density_max 0.460
_refine_diff_density_min -0.483
_refine_diff_density_rms 0.094
_refine_ls_extinction_method none
_refine_ls_goodness_of_fit_ref 1.070
_refine_ls_hydrogen_treatment constr
_refine_ls_matrix_type full
_refine_ls_number_parameters 239
_refine_ls_number_reflns 3558
_refine_ls_number_restraints 0
_refine_ls_restrained_S_all 1.070
_refine_ls_R_factor_all 0.0754
_refine_ls_R_factor_gt 0.0668
_refine_ls_shift/su_max 0.000
_refine_ls_shift/su_mean 0.000
_refine_ls_structure_factor_coef Fsqd
_refine_ls_weighting_details 'w=1/[\s^2^(Fo^2^)+(0.1462P)^2^+0.0814P] where P=(Fo^2^+2Fc^2^)/3'
_refine_ls_weighting_scheme calc
_refine_ls_wR_factor_gt 0.1822
_refine_ls_wR_factor_ref 0.2014
_reflns_Friedel_coverage 0.000
_reflns_number_gt 2984
_reflns_number_total 3558
_reflns_threshold_expression 'I > 2\s(I)'
_cod_data_source_file d1ob01946e2.cif
_cod_data_source_block 1b
_cod_depositor_comments 'Adding full bibliography for 7158376--7158384.cif.'
_cod_database_code 7158380
_chemical_oxdiff_formula 'C19 H22 N4 O3'
_chemical_oxdiff_usercomment 'UTas Becky'
_shelx_space_group_comment
;
The symmetry employed for this shelxl refinement is uniquely defined
by the following loop, which should always be used as a source of
symmetry information in preference to the above space-group names.
They are only intended as comments.
;
_reflns_odcompleteness_completeness 99.87
_reflns_odcompleteness_iscentric 1
_reflns_odcompleteness_theta 66.49
_olex2_refinement_description
;
1. Fixed Uiso
 At 1.2 times of:
  All C(H) groups
 At 1.5 times of:
  All C(H,H,H) groups
2.a Aromatic/amide H refined with riding coordinates:
 C009(H009), C00B(H00B), C00D(H00D), C00E(H00E), C00I(H00I), C00J(H00J),
 C00K(H00K), C00L(H00L), C00N(H00N), C00P(H00R)
2.b Idealised Me refined as rotating group:
 C00H(H00A,H00C,H00F), C00M(H00G,H00H,H00M), C00O(H00O,H00P,H00Q), C00Q(H00S,
 H00T,H00U)
;
_olex2_submission_special_instructions 'No special instructions were received'
_oxdiff_exptl_absorpt_empirical_details
;
Empirical correction (ABSPACK) includes:
- Absorption correction using spherical harmonics
- Frame scaling
;
_oxdiff_exptl_absorpt_empirical_full_max 3.300
_oxdiff_exptl_absorpt_empirical_full_min 0.441

loop_
_space_group_symop_operation_xyz
'x, y, z'
'-x, -y, -z'

loop_
_atom_site_label
_atom_site_type_symbol
_atom_site_fract_x
_atom_site_fract_y
_atom_site_fract_z
_atom_site_U_iso_or_equiv
_atom_site_adp_type
_atom_site_occupancy
_atom_site_site_symmetry_order
_atom_site_calc_flag
_atom_site_refinement_flags_posn
_atom_site_refinement_flags_adp
_atom_site_refinement_flags_occupancy
_atom_site_disorder_assembly
_atom_site_disorder_group
O001 O 0.17286(14) 0.08022(13) 0.15298(12) 0.0347(4) Uani 1 1 d . . . . .
O002 O 0.82538(14) 0.61611(14) 0.13503(12) 0.0340(4) Uani 1 1 d . . . . .
O003 O -0.19842(15) 0.61179(15) 0.43313(13) 0.0384(4) Uani 1 1 d . . . . .
N004 N 0.13785(17) 0.43317(16) 0.29104(13) 0.0290(4) Uani 1 1 d . . . . .
N005 N 0.38808(16) 0.42961(16) 0.18010(13) 0.0278(4) Uani 1 1 d . . . . .
N006 N 0.36888(17) 0.30330(16) 0.20947(14) 0.0285(4) Uani 1 1 d . . . . .
N007 N 0.08868(17) 0.29285(16) 0.20228(14) 0.0296(4) Uani 1 1 d . . . . .
C008 C 0.2077(2) 0.21595(19) 0.18546(16) 0.0281(4) Uani 1 1 d . . . . .
C009 C 0.53380(19) 0.49578(19) 0.17849(16) 0.0282(4) Uani 1 1 d . . . . .
H009 H 0.623180 0.458046 0.195901 0.034 Uiso 1 1 calc R U . . .
C00A C 0.55731(19) 0.63105(19) 0.14896(16) 0.0279(4) Uani 1 1 d . . . . .
C00B C 0.7302(2) 0.81834(19) 0.09622(17) 0.0306(4) Uani 1 1 d . . . . .
H00B H 0.830150 0.858054 0.081505 0.037 Uiso 1 1 calc R U . . .
C00C C 0.7081(2) 0.6914(2) 0.12617(16) 0.0284(4) Uani 1 1 d . . . . .
C00D C 0.0259(2) 0.4943(2) 0.32462(17) 0.0310(4) Uani 1 1 d . . . . .
H00D H -0.086028 0.443666 0.291030 0.037 Uiso 1 1 calc R U . . .
C00E C 0.4324(2) 0.7036(2) 0.14215(17) 0.0322(4) Uani 1 1 d . . . . .
H00E H 0.332878 0.665935 0.158435 0.039 Uiso 1 1 calc R U . . .
C00F C 0.0767(2) 0.6449(2) 0.41642(17) 0.0314(4) Uani 1 1 d . . . . .
C00G C -0.0403(2) 0.7050(2) 0.47115(17) 0.0340(4) Uani 1 1 d . . . . .
C00H C 0.5059(2) 0.2394(2) 0.23275(18) 0.0331(4) Uani 1 1 d . . . . .
H00A H 0.549289 0.214276 0.162273 0.050 Uiso 1 1 calc R U . . .
H00C H 0.466968 0.150993 0.250093 0.050 Uiso 1 1 calc R U . . .
H00F H 0.591923 0.310867 0.301226 0.050 Uiso 1 1 calc R U . . .
C00I C 0.6022(2) 0.8864(2) 0.08817(17) 0.0323(4) Uani 1 1 d . . . . .
H00I H 0.616714 0.970697 0.066673 0.039 Uiso 1 1 calc R U . . .
C00J C 0.4533(2) 0.8301(2) 0.11179(18) 0.0346(5) Uani 1 1 d . . . . .
H00J H 0.368764 0.876831 0.107258 0.042 Uiso 1 1 calc R U . . .
C00K C 0.2403(2) 0.7352(2) 0.44974(18) 0.0358(4) Uani 1 1 d . . . . .
H00K H 0.318499 0.698381 0.413185 0.043 Uiso 1 1 calc R U . . .
C00L C 0.0073(3) 0.8478(2) 0.55766(18) 0.0403(5) Uani 1 1 d . . . . .
H00L H -0.069970 0.886163 0.594427 0.048 Uiso 1 1 calc R U . . .
C00M C -0.0858(2) 0.2105(2) 0.14845(18) 0.0327(4) Uani 1 1 d . . . . .
H00G H -0.134050 0.187499 0.209578 0.049 Uiso 1 1 calc R U . . .
H00H H -0.094619 0.119524 0.083828 0.049 Uiso 1 1 calc R U . . .
H00M H -0.143560 0.270334 0.116480 0.049 Uiso 1 1 calc R U . . .
C00N C 0.2874(2) 0.8776(2) 0.5356(2) 0.0407(5) Uani 1 1 d . . . . .
H00N H 0.396824 0.935634 0.557326 0.049 Uiso 1 1 calc R U . . .
C00O C -0.3241(3) 0.6705(3) 0.4793(2) 0.0442(5) Uani 1 1 d . . . . .
H00O H -0.429407 0.596430 0.443246 0.066 Uiso 1 1 calc R U . . .
H00P H -0.329401 0.757532 0.459489 0.066 Uiso 1 1 calc R U . . .
H00Q H -0.297929 0.697114 0.566098 0.066 Uiso 1 1 calc R U . . .
C00P C 0.1712(3) 0.9339(2) 0.58947(19) 0.0428(5) Uani 1 1 d . . . . .
H00R H 0.202948 1.029991 0.647372 0.051 Uiso 1 1 calc R U . . .
C00Q C 0.9796(2) 0.6738(3) 0.1127(2) 0.0465(6) Uani 1 1 d . . . . .
H00S H 0.960979 0.672801 0.030745 0.070 Uiso 1 1 calc R U . . .
H00T H 1.052337 0.613177 0.123429 0.070 Uiso 1 1 calc R U . . .
H00U H 1.029644 0.774502 0.168686 0.070 Uiso 1 1 calc R U . . .

loop_
_atom_site_aniso_label
_atom_site_aniso_U_11
_atom_site_aniso_U_22
_atom_site_aniso_U_33
_atom_site_aniso_U_23
_atom_site_aniso_U_13
_atom_site_aniso_U_12
O001 0.0290(6) 0.0304(7) 0.0463(8) 0.0148(6) 0.0116(6) 0.0080(5)
O002 0.0206(6) 0.0429(7) 0.0472(8) 0.0234(6) 0.0145(5) 0.0108(5)
O003 0.0287(7) 0.0501(8) 0.0392(8) 0.0137(6) 0.0133(5) 0.0167(6)
N004 0.0236(7) 0.0321(8) 0.0332(8) 0.0129(6) 0.0090(6) 0.0081(6)
N005 0.0226(7) 0.0305(7) 0.0323(8) 0.0134(6) 0.0084(6) 0.0071(5)
N006 0.0217(7) 0.0311(7) 0.0375(9) 0.0163(6) 0.0104(6) 0.0086(5)
N007 0.0196(7) 0.0304(7) 0.0383(9) 0.0114(6) 0.0087(6) 0.0059(5)
C008 0.0239(8) 0.0323(9) 0.0308(9) 0.0134(7) 0.0097(6) 0.0076(6)
C009 0.0186(7) 0.0344(9) 0.0337(10) 0.0142(7) 0.0073(6) 0.0081(6)
C00A 0.0191(8) 0.0321(9) 0.0309(9) 0.0111(7) 0.0055(6) 0.0045(6)
C00B 0.0226(8) 0.0332(9) 0.0344(10) 0.0123(7) 0.0081(7) 0.0037(6)
C00C 0.0215(8) 0.0341(9) 0.0296(9) 0.0112(7) 0.0070(6) 0.0071(6)
C00D 0.0231(8) 0.0366(9) 0.0361(10) 0.0155(8) 0.0092(7) 0.0091(6)
C00E 0.0199(8) 0.0357(10) 0.0412(11) 0.0146(8) 0.0076(7) 0.0071(7)
C00F 0.0282(8) 0.0382(10) 0.0329(10) 0.0168(8) 0.0077(7) 0.0139(7)
C00G 0.0315(9) 0.0439(10) 0.0314(10) 0.0163(8) 0.0085(7) 0.0159(8)
C00H 0.0236(8) 0.0368(9) 0.0433(11) 0.0176(8) 0.0096(7) 0.0117(7)
C00I 0.0273(8) 0.0290(9) 0.0386(10) 0.0137(7) 0.0049(7) 0.0037(7)
C00J 0.0232(8) 0.0333(9) 0.0455(11) 0.0129(8) 0.0059(7) 0.0082(7)
C00K 0.0294(9) 0.0399(10) 0.0403(11) 0.0164(8) 0.0072(7) 0.0123(7)
C00L 0.0470(11) 0.0471(11) 0.0338(11) 0.0159(9) 0.0121(8) 0.0242(9)
C00M 0.0207(8) 0.0360(10) 0.0402(11) 0.0136(8) 0.0084(7) 0.0048(7)
C00N 0.0375(10) 0.0408(11) 0.0414(11) 0.0164(9) 0.0037(8) 0.0086(8)
C00O 0.0366(10) 0.0664(14) 0.0393(11) 0.0197(10) 0.0171(8) 0.0272(10)
C00P 0.0524(12) 0.0380(10) 0.0340(11) 0.0105(8) 0.0036(9) 0.0143(9)
C00Q 0.0238(9) 0.0629(13) 0.0714(15) 0.0399(12) 0.0235(9) 0.0169(8)

loop_
_atom_type_symbol
_atom_type_description
_atom_type_scat_dispersion_real
_atom_type_scat_dispersion_imag
_atom_type_scat_source
C C 0.0181 0.0091 'International Tables Vol C Tables 4.2.6.8 and 6.1.1.4'
H H 0.0000 0.0000 'International Tables Vol C Tables 4.2.6.8 and 6.1.1.4'
N N 0.0311 0.0180 'International Tables Vol C Tables 4.2.6.8 and 6.1.1.4'
O O 0.0492 0.0322 'International Tables Vol C Tables 4.2.6.8 and 6.1.1.4'

loop_
_exptl_crystal_face_index_h
_exptl_crystal_face_index_k
_exptl_crystal_face_index_l
_exptl_crystal_face_perp_dist
-4 5 2 0.0315
4 -5 2 0.0267
-5 5 0 0.0272
-4 5 -2 0.0323
-2 -1 8 0.0684
-5 2 -2 0.0266
4 -2 4 0.0277
2 1 -8 0.0475
0 3 5 0.0312
-2 -5 0 0.0380
-4 5 1 0.0318
3 -6 3 0.0309
-5 4 -2 0.0266
4 -4 4 0.0240
-4 0 -3 0.0347
3 0 5 0.0274

loop_
_geom_angle_atom_site_label_1
_geom_angle_atom_site_label_2
_geom_angle_atom_site_label_3
_geom_angle
_geom_angle_site_symmetry_1
_geom_angle_site_symmetry_3
_geom_angle_publ_flag
C00C O002 C00Q 117.19(14) . . ?
C00G O003 C00O 117.46(16) . . ?
C00D N004 N007 118.61(14) . . ?
C009 N005 N006 118.15(14) . . ?
N005 N006 C008 117.03(13) . . ?
N005 N006 C00H 122.21(13) . . ?
C008 N006 C00H 118.71(14) . . ?
N004 N007 C008 117.58(13) . . ?
N004 N007 C00M 122.10(14) . . ?
C008 N007 C00M 118.57(14) . . ?
O001 C008 N006 122.30(15) . . ?
O001 C008 N007 121.90(15) . . ?
N007 C008 N006 115.80(14) . . ?
N005 C009 H009 120.5 . . ?
N005 C009 C00A 119.05(15) . . ?
C00A C009 H009 120.5 . . ?
C00C C00A C009 120.15(15) . . ?
C00E C00A C009 121.50(15) . . ?
C00E C00A C00C 118.35(16) . . ?
C00C C00B H00B 120.1 . . ?
C00C C00B C00I 119.75(16) . . ?
C00I C00B H00B 120.1 . . ?
O002 C00C C00A 115.53(15) . . ?
O002 C00C C00B 124.04(15) . . ?
C00B C00C C00A 120.42(15) . . ?
N004 C00D H00D 120.5 . . ?
N004 C00D C00F 119.07(16) . . ?
C00F C00D H00D 120.5 . . ?
C00A C00E H00E 119.2 . . ?
C00J C00E C00A 121.54(16) . . ?
C00J C00E H00E 119.2 . . ?
C00G C00F C00D 120.41(16) . . ?
C00K C00F C00D 121.43(17) . . ?
C00K C00F C00G 118.12(17) . . ?
O003 C00G C00F 115.16(16) . . ?
O003 C00G C00L 124.34(17) . . ?
C00L C00G C00F 120.49(18) . . ?
N006 C00H H00A 109.5 . . ?
N006 C00H H00C 109.5 . . ?
N006 C00H H00F 109.5 . . ?
H00A C00H H00C 109.5 . . ?
H00A C00H H00F 109.5 . . ?
H00C C00H H00F 109.5 . . ?
C00B C00I H00I 119.6 . . ?
C00J C00I C00B 120.90(17) . . ?
C00J C00I H00I 119.6 . . ?
C00E C00J C00I 119.02(16) . . ?
C00E C00J H00J 120.5 . . ?
C00I C00J H00J 120.5 . . ?
C00F C00K H00K 119.4 . . ?
C00N C00K C00F 121.29(18) . . ?
C00N C00K H00K 119.4 . . ?
C00G C00L H00L 120.1 . . ?
C00G C00L C00P 119.83(18) . . ?
C00P C00L H00L 120.1 . . ?
N007 C00M H00G 109.5 . . ?
N007 C00M H00H 109.5 . . ?
N007 C00M H00M 109.5 . . ?
H00G C00M H00H 109.5 . . ?
H00G C00M H00M 109.5 . . ?
H00H C00M H00M 109.5 . . ?
C00K C00N H00N 120.2 . . ?
C00K C00N C00P 119.70(19) . . ?
C00P C00N H00N 120.2 . . ?
O003 C00O H00O 109.5 . . ?
O003 C00O H00P 109.5 . . ?
O003 C00O H00Q 109.5 . . ?
H00O C00O H00P 109.5 . . ?
H00O C00O H00Q 109.5 . . ?
H00P C00O H00Q 109.5 . . ?
C00L C00P H00R 119.7 . . ?
C00N C00P C00L 120.54(19) . . ?
C00N C00P H00R 119.7 . . ?
O002 C00Q H00S 109.5 . . ?
O002 C00Q H00T 109.5 . . ?
O002 C00Q H00U 109.5 . . ?
H00S C00Q H00T 109.5 . . ?
H00S C00Q H00U 109.5 . . ?
H00T C00Q H00U 109.5 . . ?

loop_
_geom_bond_atom_site_label_1
_geom_bond_atom_site_label_2
_geom_bond_distance
_geom_bond_site_symmetry_2
_geom_bond_publ_flag
O001 C008 1.219(2) . ?
O002 C00C 1.365(2) . ?
O002 C00Q 1.423(2) . ?
O003 C00G 1.370(2) . ?
O003 C00O 1.427(2) . ?
N004 N007 1.377(2) . ?
N004 C00D 1.281(2) . ?
N005 N006 1.374(2) . ?
N005 C009 1.283(2) . ?
N006 C008 1.388(2) . ?
N006 C00H 1.456(2) . ?
N007 C008 1.386(2) . ?
N007 C00M 1.457(2) . ?
C009 H009 0.9300 . ?
C009 C00A 1.459(2) . ?
C00A C00C 1.408(2) . ?
C00A C00E 1.398(2) . ?
C00B H00B 0.9300 . ?
C00B C00C 1.383(3) . ?
C00B C00I 1.392(2) . ?
C00D H00D 0.9300 . ?
C00D C00F 1.461(3) . ?
C00E H00E 0.9300 . ?
C00E C00J 1.382(3) . ?
C00F C00G 1.411(3) . ?
C00F C00K 1.401(3) . ?
C00G C00L 1.384(3) . ?
C00H H00A 0.9600 . ?
C00H H00C 0.9600 . ?
C00H H00F 0.9600 . ?
C00I H00I 0.9300 . ?
C00I C00J 1.387(3) . ?
C00J H00J 0.9300 . ?
C00K H00K 0.9300 . ?
C00K C00N 1.378(3) . ?
C00L H00L 0.9300 . ?
C00L C00P 1.391(3) . ?
C00M H00G 0.9600 . ?
C00M H00H 0.9600 . ?
C00M H00M 0.9600 . ?
C00N H00N 0.9300 . ?
C00N C00P 1.385(3) . ?
C00O H00O 0.9600 . ?
C00O H00P 0.9600 . ?
C00O H00Q 0.9600 . ?
C00P H00R 0.9300 . ?
C00Q H00S 0.9600 . ?
C00Q H00T 0.9600 . ?
C00Q H00U 0.9600 . ?

loop_
_geom_torsion_atom_site_label_1
_geom_torsion_atom_site_label_2
_geom_torsion_atom_site_label_3
_geom_torsion_atom_site_label_4
_geom_torsion
_geom_torsion_site_symmetry_1
_geom_torsion_site_symmetry_2
_geom_torsion_site_symmetry_3
_geom_torsion_site_symmetry_4
_geom_torsion_publ_flag
O003 C00G C00L C00P -179.66(17) . . . . ?
N004 N007 C008 O001 147.96(18) . . . . ?
N004 N007 C008 N006 -31.2(2) . . . . ?
N004 C00D C00F C00G -168.65(17) . . . . ?
N004 C00D C00F C00K 13.5(3) . . . . ?
N005 N006 C008 O001 145.15(18) . . . . ?
N005 N006 C008 N007 -35.7(2) . . . . ?
N005 C009 C00A C00C -169.16(16) . . . . ?
N005 C009 C00A C00E 10.7(3) . . . . ?
N006 N005 C009 C00A -179.28(15) . . . . ?
N007 N004 C00D C00F -178.39(15) . . . . ?
C009 N005 N006 C008 -166.46(16) . . . . ?
C009 N005 N006 C00H -3.0(2) . . . . ?
C009 C00A C00C O002 -0.6(2) . . . . ?
C009 C00A C00C C00B 178.96(16) . . . . ?
C009 C00A C00E C00J -178.68(17) . . . . ?
C00A C00E C00J C00I -0.3(3) . . . . ?
C00B C00I C00J C00E -0.8(3) . . . . ?
C00C C00A C00E C00J 1.1(3) . . . . ?
C00C C00B C00I C00J 1.1(3) . . . . ?
C00D N004 N007 C008 -166.65(16) . . . . ?
C00D N004 N007 C00M -1.9(2) . . . . ?
C00D C00F C00G O003 1.0(3) . . . . ?
C00D C00F C00G C00L -179.67(17) . . . . ?
C00D C00F C00K C00N 179.45(18) . . . . ?
C00E C00A C00C O002 179.57(16) . . . . ?
C00E C00A C00C C00B -0.9(3) . . . . ?
C00F C00G C00L C00P 1.1(3) . . . . ?
C00F C00K C00N C00P -0.7(3) . . . . ?
C00G C00F C00K C00N 1.5(3) . . . . ?
C00G C00L C00P C00N -0.3(3) . . . . ?
C00H N006 C008 O001 -18.9(3) . . . . ?
C00H N006 C008 N007 160.24(16) . . . . ?
C00I C00B C00C O002 179.30(17) . . . . ?
C00I C00B C00C C00A -0.2(3) . . . . ?
C00K C00F C00G O003 178.98(15) . . . . ?
C00K C00F C00G C00L -1.7(3) . . . . ?
C00K C00N C00P C00L 0.1(3) . . . . ?
C00M N007 C008 O001 -17.3(3) . . . . ?
C00M N007 C008 N006 163.50(16) . . . . ?
C00O O003 C00G C00F -175.80(17) . . . . ?
C00O O003 C00G C00L 4.9(3) . . . . ?
C00Q O002 C00C C00A -179.97(17) . . . . ?
C00Q O002 C00C C00B 0.5(3) . . . . ?

loop_
_exptl_oxdiff_crystal_face_indexfrac_h
_exptl_oxdiff_crystal_face_indexfrac_k
_exptl_oxdiff_crystal_face_indexfrac_l
_exptl_oxdiff_crystal_face_x
_exptl_oxdiff_crystal_face_y
_exptl_oxdiff_crystal_face_z
-3.6766 4.8835 1.7909 0.5533 -0.7224 0.4147
3.9966 -5.0328 2.3073 -0.8212 0.5649 0.0803
-4.5206 4.6243 -0.1575 0.8070 -0.5554 0.2007
-4.1609 4.9665 -1.7752 0.8238 -0.5668 -0.0090
-2.1649 -1.1188 7.5313 0.0084 -0.0033 1.0000
-5.0759 1.7786 -1.7377 0.9996 0.0257 -0.0090
4.2850 -2.0217 3.7400 -0.9587 -0.0249 0.2834
2.1393 1.1987 -7.5465 -0.0034 -0.0084 -1.0000
-0.1461 3.3493 4.6072 -0.2234 -0.7547 0.6169
-1.5663 -5.2012 0.3693 0.2843 0.9579 0.0409
-3.5787 5.2528 0.9154 0.5792 -0.7552 0.3069
2.6544 -6.0037 2.7726 -0.5988 0.7814 0.1754
-4.8954 3.5247 -1.7068 0.9586 -0.2845 0.0090
3.9868 -3.7205 4.0110 -0.9121 0.2709 0.3076
-4.4271 0.0106 -2.5570 0.9314 0.3292 -0.1555
2.8703 -0.4909 5.3025 -0.7893 -0.2786 0.5472
